data_4076092
loop_
_publ_author_name
'Stueger, Harald'
'Fuerpass, Gottfried'
'Renger, Karin'
'Baumgartner, Judith'

_publ_section_title
;
 Synthesis, Structures, and Unusual Photoluminescence of O- and
 N-Functional Cyclohexasilanes
;
_journal_issue 26
_journal_name_full Organometallics
_journal_page_first 6374
_journal_paper_doi 10.1021/om050587w
_journal_volume 24
_journal_year 2005
_chemical_formula_sum 'C16 H48 O2 Si8'
_chemical_formula_weight 497.26
_chemical_name_systematic
;
 ?
;
_space_group_IT_number 14
_symmetry_cell_setting monoclinic
_symmetry_space_group_name_Hall '-P 2yn'
_symmetry_space_group_name_H-M 'P 1 21/n 1'
_atom_sites_solution_hydrogens geom
_atom_sites_solution_primary direct
_atom_sites_solution_secondary difmap
_audit_creation_method SHELXL-97
_cell_angle_alpha 90.00
_cell_angle_beta 97.02(3)
_cell_angle_gamma 90.00
_cell_formula_units_Z 2
_cell_length_a 10.014(2)
_cell_length_b 10.973(2)
_cell_length_c 14.842(3)
_cell_measurement_temperature 200(2)
_cell_volume 1618.7(6)
_computing_cell_refinement 'Bruker XSCANS'
_computing_data_collection 'Bruker XSCANS'
_computing_data_reduction 'Bruker SHELXTL'
_computing_molecular_graphics 'Bruker SHELXTL'
_computing_publication_material 'Bruker SHELXTL'
_computing_structure_refinement 'SHELXL-97 (Sheldrick, 1997)'
_computing_structure_solution 'SHELXS-97 (Sheldrick, 1990)'
_diffrn_ambient_temperature 200(2)
_diffrn_measured_fraction_theta_full 0.996
_diffrn_measured_fraction_theta_max 0.996
_diffrn_measurement_device_type 'Bruker P4'
_diffrn_measurement_method '\w scans'
_diffrn_radiation_monochromator graphite
_diffrn_radiation_source 'fine-focus sealed tube'
_diffrn_radiation_type MoK\a
_diffrn_radiation_wavelength 0.71073
_diffrn_reflns_av_R_equivalents 0.0742
_diffrn_reflns_av_sigmaI/netI 0.0926
_diffrn_reflns_limit_h_max 12
_diffrn_reflns_limit_h_min -12
_diffrn_reflns_limit_k_max 13
_diffrn_reflns_limit_k_min -13
_diffrn_reflns_limit_l_max 18
_diffrn_reflns_limit_l_min -18
_diffrn_reflns_number 12560
_diffrn_reflns_theta_full 26.35
_diffrn_reflns_theta_max 26.35
_diffrn_reflns_theta_min 2.31
_exptl_absorpt_coefficient_mu 0.341
_exptl_absorpt_correction_T_max 0.9412
_exptl_absorpt_correction_T_min 0.8814
_exptl_absorpt_correction_type SADABS
_exptl_absorpt_process_details XPREP
_exptl_crystal_colour colorless
_exptl_crystal_density_diffrn 1.020
_exptl_crystal_density_method 'not measured'
_exptl_crystal_description blocks
_exptl_crystal_F_000 544
_exptl_crystal_size_max 0.38
_exptl_crystal_size_mid 0.30
_exptl_crystal_size_min 0.18
_refine_diff_density_max 0.329
_refine_diff_density_min -0.227
_refine_diff_density_rms 0.060
_refine_ls_extinction_method none
_refine_ls_goodness_of_fit_ref 0.961
_refine_ls_hydrogen_treatment mixed
_refine_ls_matrix_type full
_refine_ls_number_parameters 126
_refine_ls_number_reflns 3290
_refine_ls_number_restraints 0
_refine_ls_restrained_S_all 0.961
_refine_ls_R_factor_all 0.0989
_refine_ls_R_factor_gt 0.0564
_refine_ls_shift/su_max 0.002
_refine_ls_shift/su_mean 0.000
_refine_ls_structure_factor_coef Fsqd
_refine_ls_weighting_details 'calc w=1/[\s^2^(Fo^2^)+(0.0599P)^2^+0.0000P] where P=(Fo^2^+2Fc^2^)/3'
_refine_ls_weighting_scheme calc
_refine_ls_wR_factor_gt 0.1226
_refine_ls_wR_factor_ref 0.1338
_reflns_number_gt 2018
_reflns_number_total 3290
_reflns_threshold_expression >2sigma(I)
_cod_data_source_file om050587wsi20050713_102607.cif
_cod_data_source_block 320j
_cod_depositor_comments
;
The following automatic conversions were performed:

'_symmetry_cell_setting' value 'Monoclinic' changed to 'monoclinic'
according to /home/saulius/struct/CIF-dictionaries/cif_core.dic
dictionary named 'cif_core.dic' version 2.4.1 from 2010-06-29.

Automatic conversion script
Id: cif_fix_values 1715 2011-07-08 13:25:40Z adriana 
;
_cod_original_cell_volume 1618.6(6)
_cod_original_sg_symbol_H-M P2(1)/n
_cod_database_code 4076092

loop_
_symmetry_equiv_pos_as_xyz
'x, y, z'
'-x+1/2, y+1/2, -z+1/2'
'-x, -y, -z'
'x-1/2, -y-1/2, z-1/2'

loop_
_atom_site_label
_atom_site_type_symbol
_atom_site_fract_x
_atom_site_fract_y
_atom_site_fract_z
_atom_site_U_iso_or_equiv
_atom_site_adp_type
_atom_site_occupancy
_atom_site_symmetry_multiplicity
_atom_site_calc_flag
_atom_site_refinement_flags
Si1 Si 0.07386(9) 0.68409(8) 0.53940(6) 0.0394(3) Uani 1 1 d .
Si2 Si -0.14934(9) 0.65656(8) 0.47526(6) 0.0437(3) Uani 1 1 d .
Si3 Si 0.16186(9) 0.51301(8) 0.62063(6) 0.0443(3) Uani 1 1 d .
Si4 Si 0.27358(10) 0.79127(9) 0.41173(7) 0.0550(3) Uani 1 1 d .
O1 O 0.1649(2) 0.70714(19) 0.45600(13) 0.0510(6) Uani 1 1 d .
C1 C 0.0883(4) 0.8200(3) 0.6169(2) 0.0657(11) Uani 1 1 d .
H1A H 0.1808 0.8264 0.6469 0.099 Uiso 1 1 calc R
H1B H 0.0265 0.8105 0.6627 0.099 Uiso 1 1 calc R
H1C H 0.0651 0.8940 0.5814 0.099 Uiso 1 1 calc R
C2 C -0.2089(4) 0.7963(3) 0.4081(3) 0.0747(12) Uani 1 1 d .
H2A H -0.3018 0.7840 0.3802 0.112 Uiso 1 1 calc R
H2B H -0.1509 0.8106 0.3606 0.112 Uiso 1 1 calc R
H2C H -0.2050 0.8670 0.4487 0.112 Uiso 1 1 calc R
C3 C -0.2602(3) 0.6316(3) 0.5672(2) 0.0683(11) Uani 1 1 d .
H3A H -0.2628 0.7061 0.6034 0.102 Uiso 1 1 calc R
H3B H -0.2242 0.5645 0.6065 0.102 Uiso 1 1 calc R
H3C H -0.3515 0.6112 0.5397 0.102 Uiso 1 1 calc R
C4 C 0.0646(4) 0.4819(3) 0.7196(2) 0.0663(11) Uani 1 1 d .
H4A H 0.1061 0.4137 0.7553 0.099 Uiso 1 1 calc R
H4B H -0.0286 0.4611 0.6967 0.099 Uiso 1 1 calc R
H4C H 0.0657 0.5547 0.7579 0.099 Uiso 1 1 calc R
C5 C 0.3426(3) 0.5460(4) 0.6649(2) 0.0691(11) Uani 1 1 d .
H5A H 0.3480 0.6233 0.6982 0.104 Uiso 1 1 calc R
H5B H 0.3959 0.5516 0.6139 0.104 Uiso 1 1 calc R
H5C H 0.3780 0.4802 0.7056 0.104 Uiso 1 1 calc R
C6 C 0.4044(5) 0.8455(5) 0.5025(3) 0.1119(18) Uani 1 1 d .
H6A H 0.3633 0.9001 0.5434 0.168 Uiso 1 1 calc R
H6B H 0.4745 0.8894 0.4750 0.168 Uiso 1 1 calc R
H6C H 0.4444 0.7755 0.5368 0.168 Uiso 1 1 calc R
C7 C 0.3528(5) 0.6976(4) 0.3311(3) 0.1157(19) Uani 1 1 d .
H7A H 0.3940 0.6258 0.3624 0.174 Uiso 1 1 calc R
H7B H 0.4222 0.7454 0.3060 0.174 Uiso 1 1 calc R
H7C H 0.2847 0.6716 0.2819 0.174 Uiso 1 1 calc R
C8 C 0.1902(5) 0.9260(4) 0.3557(4) 0.129(2) Uani 1 1 d .
H8A H 0.1300 0.9001 0.3021 0.194 Uiso 1 1 calc R
H8B H 0.2584 0.9816 0.3371 0.194 Uiso 1 1 calc R
H8C H 0.1380 0.9678 0.3981 0.194 Uiso 1 1 calc R

loop_
_atom_site_aniso_label
_atom_site_aniso_U_11
_atom_site_aniso_U_22
_atom_site_aniso_U_33
_atom_site_aniso_U_23
_atom_site_aniso_U_13
_atom_site_aniso_U_12
Si1 0.0422(5) 0.0409(5) 0.0365(5) -0.0049(4) 0.0104(4) -0.0004(4)
Si2 0.0399(5) 0.0437(5) 0.0481(5) 0.0071(4) 0.0081(4) 0.0083(4)
Si3 0.0405(5) 0.0553(6) 0.0356(5) 0.0036(4) -0.0013(4) 0.0006(4)
Si4 0.0567(6) 0.0474(6) 0.0661(7) 0.0089(5) 0.0284(5) 0.0051(5)
O1 0.0558(14) 0.0556(14) 0.0447(13) -0.0045(11) 0.0191(11) -0.0066(11)
C1 0.069(3) 0.057(2) 0.076(3) -0.0272(19) 0.028(2) -0.0123(19)
C2 0.071(3) 0.060(2) 0.092(3) 0.025(2) 0.008(2) 0.019(2)
C3 0.056(2) 0.077(3) 0.077(3) 0.003(2) 0.028(2) 0.004(2)
C4 0.073(3) 0.086(3) 0.0392(19) 0.0041(19) 0.0056(18) -0.003(2)
C5 0.053(2) 0.085(3) 0.064(2) 0.010(2) -0.0135(18) -0.003(2)
C6 0.074(3) 0.130(5) 0.132(4) 0.001(3) 0.015(3) -0.039(3)
C7 0.143(5) 0.081(3) 0.146(4) -0.009(3) 0.111(4) -0.010(3)
C8 0.135(5) 0.095(4) 0.164(5) 0.070(4) 0.048(4) 0.041(3)

loop_
_atom_type_symbol
_atom_type_description
_atom_type_scat_dispersion_real
_atom_type_scat_dispersion_imag
_atom_type_scat_source
C C 0.0033 0.0016 'International Tables Vol C Tables 4.2.6.8 and 6.1.1.4'
H H 0.0000 0.0000 'International Tables Vol C Tables 4.2.6.8 and 6.1.1.4'
O O 0.0106 0.0060 'International Tables Vol C Tables 4.2.6.8 and 6.1.1.4'
Si Si 0.0817 0.0704 'International Tables Vol C Tables 4.2.6.8 and 6.1.1.4'

loop_
_geom_angle_atom_site_label_1
_geom_angle_atom_site_label_2
_geom_angle_atom_site_label_3
_geom_angle
_geom_angle_site_symmetry_1
_geom_angle_site_symmetry_3
O1 Si1 C1 109.30(14) . .
O1 Si1 Si2 107.69(9) . .
C1 Si1 Si2 110.48(12) . .
O1 Si1 Si3 107.58(9) . .
C1 Si1 Si3 108.98(12) . .
Si2 Si1 Si3 112.72(5) . .
C3 Si2 C2 108.96(17) . .
C3 Si2 Si3 109.47(13) . 3_566
C2 Si2 Si3 109.63(13) . 3_566
C3 Si2 Si1 110.05(12) . .
C2 Si2 Si1 109.56(13) . .
Si3 Si2 Si1 109.16(5) 3_566 .
C5 Si3 C4 109.17(16) . .
C5 Si3 Si2 110.07(13) . 3_566
C4 Si3 Si2 109.57(12) . 3_566
C5 Si3 Si1 108.08(12) . .
C4 Si3 Si1 110.32(12) . .
Si2 Si3 Si1 109.61(5) 3_566 .
O1 Si4 C7 108.09(16) . .
O1 Si4 C8 110.43(19) . .
C7 Si4 C8 111.3(2) . .
O1 Si4 C6 109.65(16) . .
C7 Si4 C6 109.3(3) . .
C8 Si4 C6 108.1(3) . .
Si4 O1 Si1 148.41(14) . .

loop_
_geom_bond_atom_site_label_1
_geom_bond_atom_site_label_2
_geom_bond_distance
_geom_bond_site_symmetry_2
Si1 O1 1.644(2) .
Si1 C1 1.878(3) .
Si1 Si2 2.3394(14) .
Si1 Si3 2.3440(13) .
Si2 C3 1.882(3) .
Si2 C2 1.885(3) .
Si2 Si3 2.3366(13) 3_566
Si3 C5 1.884(3) .
Si3 C4 1.890(3) .
Si3 Si2 2.3366(13) 3_566
Si4 O1 1.625(2) .
Si4 C7 1.830(4) .
Si4 C8 1.845(4) .
Si4 C6 1.858(4) .

loop_
_geom_torsion_atom_site_label_1
_geom_torsion_atom_site_label_2
_geom_torsion_atom_site_label_3
_geom_torsion_atom_site_label_4
_geom_torsion
_geom_torsion_site_symmetry_4
O1 Si1 Si2 C3 -179.27(15) .
C1 Si1 Si2 C3 -59.97(18) .
Si3 Si1 Si2 C3 62.21(14) .
O1 Si1 Si2 C2 -59.49(16) .
C1 Si1 Si2 C2 59.81(19) .
Si3 Si1 Si2 C2 -178.00(13) .
O1 Si1 Si2 Si3 60.56(9) 3_566
C1 Si1 Si2 Si3 179.86(12) 3_566
Si3 Si1 Si2 Si3 -57.95(6) 3_566
O1 Si1 Si3 C5 59.60(16) .
C1 Si1 Si3 C5 -58.80(18) .
Si2 Si1 Si3 C5 178.17(13) .
O1 Si1 Si3 C4 178.90(14) .
C1 Si1 Si3 C4 60.50(17) .
Si2 Si1 Si3 C4 -62.53(13) .
O1 Si1 Si3 Si2 -60.37(10) 3_566
C1 Si1 Si3 Si2 -178.76(12) 3_566
Si2 Si1 Si3 Si2 58.21(7) 3_566
C7 Si4 O1 Si1 159.4(3) .
C8 Si4 O1 Si1 -78.6(3) .
C6 Si4 O1 Si1 40.3(4) .
C1 Si1 O1 Si4 7.4(3) .
Si2 Si1 O1 Si4 127.4(3) .
Si3 Si1 O1 Si4 -110.8(3) .
